data_7043183
loop_
_publ_author_name
'Parrot, Arnaud'
'Yuma, Morimoto'
'Paria, Sayantan'
'Sugimoto, Hideki'
'Fujieda, Nobutaka'
'Itoh, Shinobu'

_publ_section_title
;
 Generation and characterisation of a stable nickel(II)-aminoxyl radical
 complex
;
_journal_name_full 'Dalton Trans.'
_journal_paper_doi 10.1039/C7DT01789H
_journal_year 2017
_chemical_formula_moiety 'C105 H144 N6 Ni O9'
_chemical_formula_sum 'C105 H144 N6 Ni O9'
_chemical_formula_weight 1693.03
_space_group_crystal_system monoclinic
_space_group_IT_number 15
_space_group_name_Hall '-C 2yc'
_space_group_name_H-M_alt 'C 1 2/c 1'
_symmetry_space_group_name_Hall '-C 2yc'
_symmetry_space_group_name_H-M 'C 1 2/c 1'
_atom_sites_solution_hydrogens geom
_atom_sites_solution_primary direct
_atom_sites_solution_secondary difmap
_audit_update_record
;
2017-01-26 deposited with the CCDC.
2017-06-01 downloaded from the CCDC.
;
_cell_angle_alpha 90.0000
_cell_angle_beta 95.4711(11)
_cell_angle_gamma 90.0000
_cell_formula_units_Z 8
_cell_length_a 28.9848(13)
_cell_length_b 24.5064(13)
_cell_length_c 28.3120(12)
_cell_measurement_reflns_used 40569
_cell_measurement_temperature 103
_cell_measurement_theta_max 27.47
_cell_measurement_theta_min 3.00
_cell_volume 20018.8(16)
_computing_cell_refinement 'RAPID AUTO'
_computing_data_collection 'RAPID AUTO (Rigaku, ????)'
_computing_data_reduction 'RAPID AUTO'
_computing_molecular_graphics 'CrystalStructure 4.2.2'
_computing_publication_material 'CrystalStructure 4.2.2 (Rigaku, 2016)'
_computing_structure_refinement 'SHELXL Version 2016/6 (Sheldrick, 2008)'
_computing_structure_solution 'SHELXT Version 2014/5 (Sheldrick, 2014)'
_diffrn_ambient_temperature 103
_diffrn_detector_area_resol_mean 10.000
_diffrn_measured_fraction_theta_full 0.998
_diffrn_measured_fraction_theta_max 0.998
_diffrn_measurement_device_type 'Rigaku R-AXIS RAPID'
_diffrn_measurement_method \w
_diffrn_radiation_type 'Mo K\a'
_diffrn_radiation_wavelength 0.71075
_diffrn_reflns_av_R_equivalents 0.1948
_diffrn_reflns_Laue_measured_fraction_full 0.998
_diffrn_reflns_Laue_measured_fraction_max 0.998
_diffrn_reflns_limit_h_max 37
_diffrn_reflns_limit_h_min -37
_diffrn_reflns_limit_k_max 31
_diffrn_reflns_limit_k_min -31
_diffrn_reflns_limit_l_max 36
_diffrn_reflns_limit_l_min -36
_diffrn_reflns_number 97719
_diffrn_reflns_point_group_measured_fraction_full 0.998
_diffrn_reflns_point_group_measured_fraction_max 0.998
_diffrn_reflns_theta_full 25.242
_diffrn_reflns_theta_max 27.483
_diffrn_reflns_theta_min 3.000
_diffrn_standards_number 0
_exptl_absorpt_coefficient_mu 0.251
_exptl_absorpt_correction_T_max 0.975
_exptl_absorpt_correction_T_min 0.248
_exptl_absorpt_correction_type multi-scan
_exptl_absorpt_process_details 'ABSCOR (Rigaku, 1995)'
_exptl_crystal_colour blue
_exptl_crystal_density_diffrn 1.123
_exptl_crystal_density_method 'not measured'
_exptl_crystal_description block
_exptl_crystal_F_000 7328.00
_exptl_crystal_size_max 0.100
_exptl_crystal_size_mid 0.100
_exptl_crystal_size_min 0.100
_refine_diff_density_max 0.71
_refine_diff_density_min -0.70
_refine_ls_extinction_method none
_refine_ls_goodness_of_fit_ref 0.958
_refine_ls_hydrogen_treatment mixed
_refine_ls_number_parameters 1121
_refine_ls_number_reflns 22924
_refine_ls_number_restraints 12
_refine_ls_R_factor_all 0.2080
_refine_ls_R_factor_gt 0.0833
_refine_ls_shift/su_max 0.001
_refine_ls_structure_factor_coef Fsqd
_refine_ls_weighting_details 'w = 1/[\s^2^(Fo^2^)+(0.1017P)^2^] where P=(Fo^2^+2Fc^2^)/3'
_refine_ls_weighting_scheme calc
_refine_ls_wR_factor_gt 0.1816
_refine_ls_wR_factor_ref 0.2395
_reflns_Friedel_coverage 0.000
_reflns_number_gt 9266
_reflns_number_total 22924
_reflns_threshold_expression F^2^>2.0\s(F^2^)
_cod_data_source_file c7dt01789h2.cif
_cod_data_source_block 130612
_cod_database_code 7043183

loop_
_space_group_symop_operation_xyz
'x, y, z'
'-x, y, -z+1/2'
'x+1/2, y+1/2, z'
'-x+1/2, y+1/2, -z+1/2'
'-x, -y, -z'
'x, -y, z-1/2'
'-x+1/2, -y+1/2, -z'
'x+1/2, -y+1/2, z-1/2'

loop_
_atom_site_label
_atom_site_type_symbol
_atom_site_fract_x
_atom_site_fract_y
_atom_site_fract_z
_atom_site_U_iso_or_equiv
_atom_site_adp_type
_atom_site_occupancy
_atom_site_site_symmetry_order
_atom_site_calc_flag
_atom_site_refinement_flags_posn
_atom_site_refinement_flags_adp
_atom_site_refinement_flags_occupancy
_atom_site_disorder_assembly
_atom_site_disorder_group
Ni1 Ni 0.27297(2) 0.60076(2) 0.47530(2) 0.03452(15) Uani 1 1 d . . . . .
O1 O 0.25069(9) 0.52002(12) 0.47173(8) 0.0421(7) Uani 1 1 d . . . . .
O2 O 0.24639(10) 0.56817(13) 0.53449(9) 0.0450(7) Uani 1 1 d . . . . .
O3 O 0.22114(12) 0.48408(15) 0.53262(12) 0.0735(10) Uani 1 1 d . . . . .
O4 O 0.29087(13) 0.67697(14) 0.50089(10) 0.0652(10) Uani 1 1 d D . . . .
O5 O 0.23411(18) 0.7010(2) 0.53405(14) 0.0503(12) Uani 0.6505 1 d . . P A 1
O6 O 0.2984(4) 0.7413(5) 0.5569(4) 0.069(3) Uani 0.6505 1 d . . P A 1
O7 O 0.3378(3) 0.6777(4) 0.5563(3) 0.078(3) Uani 0.3495 1 d D . P A 2
O8 O 0.2858(9) 0.7358(10) 0.5528(10) 0.090(9) Uani 0.3495 1 d D . P A 2
O9 O 0.3553(2) 0.4506(2) 0.37581(16) 0.125(2) Uani 1 1 d . . . . .
O10 O 0.40987(17) 0.6168(3) 0.32511(17) 0.145(2) Uani 1 1 d . . . . .
O11 O 0.18456(14) 0.51231(17) 0.31602(12) 0.0798(12) Uani 1 1 d . . . . .
N1 N 0.29610(12) 0.61502(14) 0.40982(10) 0.0415(8) Uani 1 1 d . . . . .
N2 N 0.34453(11) 0.58523(14) 0.49496(10) 0.0409(8) Uani 1 1 d . . . . .
H2 H 0.355131 0.617927 0.514157 0.049 Uiso 1 1 calc R U . . .
N3 N 0.21029(11) 0.63462(14) 0.44413(10) 0.0397(8) Uani 1 1 d . . . . .
H3 H 0.208619 0.670598 0.460546 0.048 Uiso 1 1 calc R U . . .
N4 N 0.25931(15) 0.58536(16) 0.29590(12) 0.0518(11) Uani 1 1 d . . . . .
H4 H 0.2360(19) 0.569(2) 0.2978(17) 0.078 Uiso 1 1 d . U . . .
N5 N 0.23857(12) 0.52222(17) 0.51392(12) 0.0478(9) Uani 1 1 d . . . . .
N6 N 0.2748(3) 0.7066(3) 0.5296(3) 0.0473(18) Uani 0.6505 1 d . . P . .
N7 N 0.2998(5) 0.6991(6) 0.5414(4) 0.041(3) Uani 0.3495 1 d . . P A .
C1 C 0.34540(15) 0.6297(2) 0.41832(13) 0.0488(11) Uani 1 1 d . . . . .
H1A H 0.348409 0.666858 0.432078 0.059 Uiso 1 1 calc R U . . .
H1B H 0.359656 0.629805 0.387907 0.059 Uiso 1 1 calc R U . . .
C2 C 0.37014(16) 0.5893(2) 0.45195(14) 0.0514(12) Uani 1 1 d . . . . .
H2A H 0.371222 0.553122 0.436462 0.062 Uiso 1 1 calc R U . . .
H2B H 0.402341 0.601491 0.460893 0.062 Uiso 1 1 calc R U . . .
C3 C 0.26788(16) 0.66196(18) 0.39146(12) 0.0466(11) Uani 1 1 d . . . . .
H3A H 0.273605 0.669108 0.358103 0.056 Uiso 1 1 calc R U . . .
H3B H 0.276912 0.694908 0.410360 0.056 Uiso 1 1 calc R U . . .
C4 C 0.21704(16) 0.65023(18) 0.39423(12) 0.0483(12) Uani 1 1 d . . . . .
H4A H 0.198376 0.683005 0.384891 0.058 Uiso 1 1 calc R U . . .
H4B H 0.206882 0.620117 0.372351 0.058 Uiso 1 1 calc R U . . .
C5 C 0.28859(17) 0.56422(17) 0.38056(12) 0.0480(11) Uani 1 1 d . . . . .
H5A H 0.255888 0.552935 0.381484 0.058 Uiso 1 1 calc R U . . .
H5B H 0.308136 0.535036 0.396165 0.058 Uiso 1 1 calc R U . . .
C6 C 0.29858(18) 0.56673(19) 0.32842(12) 0.0541(13) Uani 1 1 d . . . . .
H6A H 0.325108 0.591593 0.325653 0.065 Uiso 1 1 calc R U . . .
H6B H 0.307902 0.529945 0.318429 0.065 Uiso 1 1 calc R U . . .
C7 C 0.35667(13) 0.53984(19) 0.52622(12) 0.0400(10) Uani 1 1 d . . . . .
C8 C 0.36132(14) 0.5500(2) 0.57463(13) 0.0466(11) Uani 1 1 d . . . . .
H8 H 0.357859 0.586076 0.586003 0.056 Uiso 1 1 calc R U . . .
C9 C 0.37100(16) 0.5077(2) 0.60645(13) 0.0527(13) Uani 1 1 d . . . . .
C10 C 0.37673(15) 0.4557(2) 0.58889(14) 0.0520(13) Uani 1 1 d . . . . .
H10 H 0.384198 0.426599 0.610442 0.062 Uiso 1 1 calc R U . . .
C11 C 0.37180(14) 0.4451(2) 0.54052(14) 0.0462(11) Uani 1 1 d . . . . .
C12 C 0.36174(14) 0.48764(19) 0.50881(13) 0.0426(10) Uani 1 1 d . . . . .
H12 H 0.358371 0.481005 0.475604 0.051 Uiso 1 1 calc R U . . .
C13 C 0.37743(19) 0.5183(2) 0.65867(14) 0.0675(16) Uani 1 1 d . . . . .
C14 C 0.3391(2) 0.5082(3) 0.68520(16) 0.0791(19) Uani 1 1 d . . . . .
C15 C 0.3472(3) 0.5172(3) 0.7341(2) 0.118(3) Uani 1 1 d . . . . .
H15 H 0.323009 0.510239 0.753672 0.141 Uiso 1 1 calc R U . . .
C16 C 0.3895(3) 0.5361(4) 0.7549(2) 0.126(4) Uani 1 1 d . . . . .
H16 H 0.393533 0.542378 0.788145 0.152 Uiso 1 1 calc R U . . .
C17 C 0.4253(3) 0.5457(4) 0.72804(19) 0.131(3) Uani 1 1 d . . . . .
H17 H 0.454219 0.558033 0.742970 0.157 Uiso 1 1 calc R U . . .
C18 C 0.4202(2) 0.5377(3) 0.67856(16) 0.088(2) Uani 1 1 d . . . . .
C19 C 0.2931(2) 0.4881(3) 0.6629(2) 0.0824(19) Uani 1 1 d . . . . .
H19 H 0.290771 0.497893 0.628495 0.099 Uiso 1 1 calc R U . . .
C20 C 0.2524(2) 0.5145(3) 0.6843(2) 0.111(3) Uani 1 1 d . . . . .
H20A H 0.223281 0.500071 0.668644 0.133 Uiso 1 1 calc R U . . .
H20B H 0.254159 0.506302 0.718303 0.133 Uiso 1 1 calc R U . . .
H20C H 0.253417 0.554085 0.679710 0.133 Uiso 1 1 calc R U . . .
C21 C 0.2889(3) 0.4260(3) 0.6664(3) 0.118(3) Uani 1 1 d . . . . .
H21A H 0.258584 0.414378 0.651612 0.142 Uiso 1 1 calc R U . . .
H21B H 0.313424 0.408742 0.650040 0.142 Uiso 1 1 calc R U . . .
H21C H 0.292155 0.415062 0.699880 0.142 Uiso 1 1 calc R U . . .
C22 C 0.4603(2) 0.5476(4) 0.6494(2) 0.107(3) Uani 1 1 d . . . . .
H22 H 0.448373 0.544881 0.615142 0.129 Uiso 1 1 calc R U . . .
C23 C 0.4808(3) 0.6026(4) 0.6575(3) 0.135(3) Uani 1 1 d . . . . .
H23A H 0.506638 0.607244 0.637913 0.162 Uiso 1 1 calc R U . . .
H23B H 0.457170 0.630432 0.648921 0.162 Uiso 1 1 calc R U . . .
H23C H 0.492153 0.606626 0.691059 0.162 Uiso 1 1 calc R U . . .
C24 C 0.4984(2) 0.5039(4) 0.6594(2) 0.136(4) Uani 1 1 d . . . . .
H24A H 0.484853 0.467563 0.654025 0.163 Uiso 1 1 calc R U . . .
H24B H 0.522699 0.509570 0.638088 0.163 Uiso 1 1 calc R U . . .
H24C H 0.511774 0.506994 0.692394 0.163 Uiso 1 1 calc R U . . .
C25 C 0.37880(17) 0.3879(2) 0.52425(15) 0.0537(12) Uani 1 1 d . . . . .
C26 C 0.34015(17) 0.3550(2) 0.50973(15) 0.0552(12) Uani 1 1 d . . . . .
C27 C 0.3485(2) 0.3009(2) 0.49945(16) 0.0695(15) Uani 1 1 d . . . . .
H27 H 0.322888 0.277741 0.490219 0.083 Uiso 1 1 calc R U . . .
C28 C 0.3928(2) 0.2791(3) 0.50215(18) 0.0808(18) Uani 1 1 d . . . . .
H28 H 0.397502 0.241735 0.495210 0.097 Uiso 1 1 calc R U . . .
C29 C 0.4303(2) 0.3131(3) 0.5152(2) 0.088(2) Uani 1 1 d . . . . .
H29 H 0.460840 0.298846 0.516319 0.106 Uiso 1 1 calc R U . . .
C30 C 0.42395(19) 0.3678(2) 0.52666(17) 0.0697(16) Uani 1 1 d . . . . .
C31 C 0.29118(16) 0.3775(2) 0.50522(15) 0.0555(12) Uani 1 1 d . . . . .
H31 H 0.292572 0.415362 0.518501 0.067 Uiso 1 1 calc R U . . .
C32 C 0.27178(18) 0.3815(3) 0.45271(17) 0.0777(17) Uani 1 1 d . . . . .
H32A H 0.293171 0.402688 0.435124 0.093 Uiso 1 1 calc R U . . .
H32B H 0.268324 0.344783 0.439161 0.093 Uiso 1 1 calc R U . . .
H32C H 0.241503 0.399633 0.450466 0.093 Uiso 1 1 calc R U . . .
C33 C 0.2584(2) 0.3449(3) 0.5327(2) 0.101(2) Uani 1 1 d . . . . .
H33A H 0.227421 0.361288 0.528468 0.122 Uiso 1 1 calc R U . . .
H33B H 0.256858 0.307254 0.520973 0.122 Uiso 1 1 calc R U . . .
H33C H 0.269614 0.345014 0.566464 0.122 Uiso 1 1 calc R U . . .
C34 C 0.46639(19) 0.4033(3) 0.5394(2) 0.0823(19) Uani 1 1 d . . . . .
H34 H 0.454940 0.438779 0.551339 0.099 Uiso 1 1 calc R U . . .
C35 C 0.4928(2) 0.4167(3) 0.4960(2) 0.095(2) Uani 1 1 d . . . . .
H35A H 0.519715 0.439602 0.505922 0.114 Uiso 1 1 calc R U . . .
H35B H 0.503231 0.382773 0.482104 0.114 Uiso 1 1 calc R U . . .
H35C H 0.472200 0.436324 0.472262 0.114 Uiso 1 1 calc R U . . .
C36 C 0.4995(2) 0.3792(3) 0.57941(19) 0.096(2) Uani 1 1 d . . . . .
H36A H 0.526068 0.403617 0.586152 0.115 Uiso 1 1 calc R U . . .
H36B H 0.483197 0.375113 0.607997 0.115 Uiso 1 1 calc R U . . .
H36C H 0.510342 0.343413 0.569697 0.115 Uiso 1 1 calc R U . . .
C37 C 0.16618(14) 0.61005(18) 0.45027(13) 0.0424(10) Uani 1 1 d . . . . .
C38 C 0.14155(14) 0.62795(18) 0.48653(13) 0.0445(11) Uani 1 1 d . . . . .
H38 H 0.154807 0.654544 0.508157 0.053 Uiso 1 1 calc R U . . .
C39 C 0.09746(14) 0.6076(2) 0.49197(14) 0.0485(12) Uani 1 1 d . . . . .
C40 C 0.07874(15) 0.5689(2) 0.46007(15) 0.0534(13) Uani 1 1 d . . . . .
H40 H 0.048073 0.556119 0.462336 0.064 Uiso 1 1 calc R U . . .
C41 C 0.10399(15) 0.5484(2) 0.42497(15) 0.0545(13) Uani 1 1 d . . . . .
C42 C 0.14794(14) 0.56857(19) 0.42016(14) 0.0494(12) Uani 1 1 d . . . . .
H42 H 0.165643 0.554228 0.396460 0.059 Uiso 1 1 calc R U . . .
C43 C 0.07061(14) 0.6315(2) 0.52942(14) 0.0484(12) Uani 1 1 d . . . . .
C44 C 0.06488(15) 0.6011(2) 0.57088(15) 0.0520(12) Uani 1 1 d . . . . .
C45 C 0.04150(15) 0.6259(2) 0.60623(15) 0.0570(13) Uani 1 1 d . . . . .
H45 H 0.037355 0.606300 0.634467 0.068 Uiso 1 1 calc R U . . .
C46 C 0.02434(17) 0.6784(2) 0.60084(16) 0.0642(15) Uani 1 1 d . . . . .
H46 H 0.008923 0.694585 0.625452 0.077 Uiso 1 1 calc R U . . .
C47 C 0.02947(17) 0.7073(2) 0.56004(15) 0.0656(15) Uani 1 1 d . . . . .
H47 H 0.017157 0.743123 0.556476 0.079 Uiso 1 1 calc R U . . .
C48 C 0.05281(16) 0.6842(2) 0.52350(14) 0.0563(13) Uani 1 1 d . . . . .
C49 C 0.08407(16) 0.5443(2) 0.57761(16) 0.0570(13) Uani 1 1 d . . . . .
H49 H 0.087673 0.529880 0.545133 0.068 Uiso 1 1 calc R U . . .
C50 C 0.1316(2) 0.5444(3) 0.6036(2) 0.094(2) Uani 1 1 d . . . . .
H50A H 0.151461 0.569972 0.588326 0.112 Uiso 1 1 calc R U . . .
H50B H 0.129619 0.555533 0.636626 0.112 Uiso 1 1 calc R U . . .
H50C H 0.144857 0.507598 0.603008 0.112 Uiso 1 1 calc R U . . .
C51 C 0.0522(2) 0.5058(3) 0.5995(3) 0.114(2) Uani 1 1 d . . . . .
H51A H 0.021539 0.506900 0.581601 0.136 Uiso 1 1 calc R U . . .
H51B H 0.064660 0.468684 0.598839 0.136 Uiso 1 1 calc R U . . .
H51C H 0.049422 0.516619 0.632456 0.136 Uiso 1 1 calc R U . . .
C52 C 0.05587(17) 0.7162(2) 0.47746(15) 0.0638(15) Uani 1 1 d . . . . .
H52 H 0.078238 0.696393 0.458847 0.077 Uiso 1 1 calc R U . . .
C53 C 0.0096(2) 0.7172(3) 0.44728(18) 0.092(2) Uani 1 1 d . . . . .
H53A H -0.001625 0.679720 0.442144 0.111 Uiso 1 1 calc R U . . .
H53B H -0.012857 0.738118 0.463608 0.111 Uiso 1 1 calc R U . . .
H53C H 0.013592 0.734215 0.416620 0.111 Uiso 1 1 calc R U . . .
C54 C 0.0751(2) 0.7732(3) 0.48661(18) 0.0862(19) Uani 1 1 d . . . . .
H54A H 0.104806 0.770984 0.506127 0.103 Uiso 1 1 calc R U . . .
H54B H 0.079627 0.790816 0.456320 0.103 Uiso 1 1 calc R U . . .
H54C H 0.053179 0.794718 0.503308 0.103 Uiso 1 1 calc R U . . .
C55 C 0.08339(16) 0.5059(3) 0.39088(19) 0.0722(18) Uani 1 1 d . . . . .
C56 C 0.08311(19) 0.4508(3) 0.4039(3) 0.094(2) Uani 1 1 d . . . . .
C57 C 0.0641(2) 0.4134(3) 0.3702(3) 0.126(4) Uani 1 1 d . . . . .
H57 H 0.064238 0.375630 0.377777 0.151 Uiso 1 1 calc R U . . .
C58 C 0.0453(3) 0.4301(5) 0.3267(4) 0.140(5) Uani 1 1 d . . . . .
H58 H 0.031923 0.403843 0.304879 0.168 Uiso 1 1 calc R U . . .
C59 C 0.0452(2) 0.4839(5) 0.3137(2) 0.116(3) Uani 1 1 d . . . . .
H59 H 0.032370 0.494599 0.282929 0.139 Uiso 1 1 calc R U . . .
C60 C 0.0644(2) 0.5235(4) 0.3461(2) 0.092(2) Uani 1 1 d . . . . .
C61 C 0.1012(2) 0.4316(3) 0.4545(3) 0.115(3) Uani 1 1 d . . . . .
H61 H 0.119412 0.462233 0.470442 0.138 Uiso 1 1 calc R U . . .
C62 C 0.1332(3) 0.3828(4) 0.4528(4) 0.184(5) Uani 1 1 d . . . . .
H62A H 0.158878 0.392064 0.434192 0.220 Uiso 1 1 calc R U . . .
H62B H 0.145414 0.372977 0.485165 0.220 Uiso 1 1 calc R U . . .
H62C H 0.115856 0.351916 0.438061 0.220 Uiso 1 1 calc R U . . .
C63 C 0.0617(3) 0.4202(4) 0.4821(3) 0.136(3) Uani 1 1 d . . . . .
H63A H 0.041992 0.452680 0.482299 0.163 Uiso 1 1 calc R U . . .
H63B H 0.043717 0.389705 0.467616 0.163 Uiso 1 1 calc R U . . .
H63C H 0.073275 0.410766 0.514720 0.163 Uiso 1 1 calc R U . . .
C64 C 0.0622(2) 0.5829(4) 0.33210(18) 0.106(3) Uani 1 1 d . . . . .
H64 H 0.085181 0.602300 0.354744 0.127 Uiso 1 1 calc R U . . .
C65 C 0.0759(2) 0.5952(4) 0.2820(2) 0.139(4) Uani 1 1 d . . . . .
H65A H 0.073458 0.634526 0.276040 0.167 Uiso 1 1 calc R U . . .
H65B H 0.107814 0.583260 0.279641 0.167 Uiso 1 1 calc R U . . .
H65C H 0.054988 0.575677 0.258553 0.167 Uiso 1 1 calc R U . . .
C66 C 0.0146(3) 0.6083(4) 0.3383(2) 0.125(3) Uani 1 1 d . . . . .
H66A H 0.014642 0.646736 0.328886 0.150 Uiso 1 1 calc R U . . .
H66B H -0.009489 0.588692 0.318401 0.150 Uiso 1 1 calc R U . . .
H66C H 0.008320 0.605535 0.371648 0.150 Uiso 1 1 calc R U . . .
C67 C 0.25409(16) 0.63656(18) 0.27668(12) 0.0436(11) Uani 1 1 d . . . . .
C68 C 0.20891(16) 0.65546(19) 0.26243(12) 0.0452(11) Uani 1 1 d . . . . .
H68 H 0.183158 0.632302 0.265845 0.054 Uiso 1 1 calc R U . . .
C69 C 0.20149(15) 0.70722(18) 0.24356(12) 0.0442(11) Uani 1 1 d . . . . .
C70 C 0.23919(15) 0.74149(18) 0.23881(12) 0.0431(10) Uani 1 1 d . . . . .
H70 H 0.234248 0.777106 0.226085 0.052 Uiso 1 1 calc R U . . .
C71 C 0.28432(15) 0.72354(17) 0.25274(12) 0.0416(10) Uani 1 1 d . . . . .
C72 C 0.29121(16) 0.67095(18) 0.27053(11) 0.0432(11) Uani 1 1 d . . . . .
H72 H 0.321915 0.658264 0.278655 0.052 Uiso 1 1 calc R U . . .
C73 C 0.15281(16) 0.72570(19) 0.22831(13) 0.0472(11) Uani 1 1 d . . . . .
C74 C 0.12843(17) 0.7562(2) 0.25942(15) 0.0541(12) Uani 1 1 d . . . . .
C75 C 0.08350(19) 0.7730(2) 0.24446(16) 0.0652(14) Uani 1 1 d . . . . .
H75 H 0.066612 0.794011 0.265127 0.078 Uiso 1 1 calc R U . . .
C76 C 0.06324(18) 0.7594(2) 0.19988(17) 0.0658(14) Uani 1 1 d . . . . .
H76 H 0.032705 0.771316 0.189813 0.079 Uiso 1 1 calc R U . . .
C77 C 0.08732(18) 0.7286(2) 0.17034(17) 0.0674(15) Uani 1 1 d . . . . .
H77 H 0.072728 0.718718 0.140088 0.081 Uiso 1 1 calc R U . . .
C78 C 0.13243(17) 0.7114(2) 0.18308(14) 0.0544(12) Uani 1 1 d . . . . .
C79 C 0.14847(18) 0.7705(2) 0.30974(14) 0.0595(13) Uani 1 1 d . . . . .
H79 H 0.179509 0.752613 0.315602 0.071 Uiso 1 1 calc R U . . .
C80 C 0.1552(2) 0.8320(2) 0.31571(17) 0.0727(16) Uani 1 1 d . . . . .
H80A H 0.168022 0.839962 0.348255 0.087 Uiso 1 1 calc R U . . .
H80B H 0.176538 0.845102 0.293409 0.087 Uiso 1 1 calc R U . . .
H80C H 0.125205 0.850426 0.309306 0.087 Uiso 1 1 calc R U . . .
C81 C 0.11743(19) 0.7484(3) 0.34622(16) 0.0755(17) Uani 1 1 d . . . . .
H81A H 0.130830 0.757956 0.378241 0.091 Uiso 1 1 calc R U . . .
H81B H 0.086466 0.764535 0.340467 0.091 Uiso 1 1 calc R U . . .
H81C H 0.115143 0.708638 0.343285 0.091 Uiso 1 1 calc R U . . .
C82 C 0.15814(18) 0.6782(2) 0.14941(15) 0.0640(15) Uani 1 1 d . . . . .
H82 H 0.190163 0.671913 0.164894 0.077 Uiso 1 1 calc R U . . .
C83 C 0.1362(3) 0.6231(3) 0.1393(3) 0.119(3) Uani 1 1 d . . . . .
H83A H 0.154018 0.602925 0.117241 0.143 Uiso 1 1 calc R U . . .
H83B H 0.135990 0.602512 0.168936 0.143 Uiso 1 1 calc R U . . .
H83C H 0.104290 0.627911 0.125000 0.143 Uiso 1 1 calc R U . . .
C84 C 0.1626(3) 0.7089(3) 0.1033(2) 0.116(3) Uani 1 1 d . . . . .
H84A H 0.179474 0.686320 0.082102 0.140 Uiso 1 1 calc R U . . .
H84B H 0.131657 0.717132 0.087879 0.140 Uiso 1 1 calc R U . . .
H84C H 0.179564 0.743047 0.110112 0.140 Uiso 1 1 calc R U . . .
C85 C 0.32560(15) 0.76015(17) 0.25044(12) 0.0418(10) Uani 1 1 d . . . . .
C86 C 0.34121(15) 0.78936(18) 0.29180(12) 0.0435(11) Uani 1 1 d . . . . .
C87 C 0.38114(17) 0.8214(2) 0.29034(14) 0.0533(12) Uani 1 1 d . . . . .
H87 H 0.392213 0.841833 0.317601 0.064 Uiso 1 1 calc R U . . .
C88 C 0.40450(17) 0.8240(2) 0.25077(14) 0.0581(13) Uani 1 1 d . . . . .
H88 H 0.431716 0.845585 0.250956 0.070 Uiso 1 1 calc R U . . .
C89 C 0.38889(17) 0.7955(2) 0.21084(14) 0.0559(13) Uani 1 1 d . . . . .
H89 H 0.405479 0.797831 0.183542 0.067 Uiso 1 1 calc R U . . .
C90 C 0.34882(16) 0.76298(18) 0.20930(13) 0.0462(11) Uani 1 1 d . . . . .
C91 C 0.31579(16) 0.78865(19) 0.33589(12) 0.0478(11) Uani 1 1 d . . . . .
H91 H 0.294370 0.756572 0.333348 0.057 Uiso 1 1 calc R U . . .
C92 C 0.28617(18) 0.8394(2) 0.33851(15) 0.0647(14) Uani 1 1 d . . . . .
H92A H 0.269979 0.838204 0.367340 0.078 Uiso 1 1 calc R U . . .
H92B H 0.305997 0.871887 0.339269 0.078 Uiso 1 1 calc R U . . .
H92C H 0.263426 0.841033 0.310625 0.078 Uiso 1 1 calc R U . . .
C93 C 0.34823(18) 0.7816(2) 0.38161(13) 0.0607(14) Uani 1 1 d . . . . .
H93A H 0.329945 0.781425 0.408996 0.073 Uiso 1 1 calc R U . . .
H93B H 0.365038 0.747004 0.380354 0.073 Uiso 1 1 calc R U . . .
H93C H 0.370426 0.811850 0.384671 0.073 Uiso 1 1 calc R U . . .
C94 C 0.33147(18) 0.7328(2) 0.16437(13) 0.0540(12) Uani 1 1 d . . . . .
H94 H 0.310935 0.702475 0.173417 0.065 Uiso 1 1 calc R U . . .
C95 C 0.3021(2) 0.7714(2) 0.13119(15) 0.0777(17) Uani 1 1 d . . . . .
H95A H 0.290828 0.751901 0.102133 0.093 Uiso 1 1 calc R U . . .
H95B H 0.275578 0.784459 0.147114 0.093 Uiso 1 1 calc R U . . .
H95C H 0.320980 0.802592 0.123122 0.093 Uiso 1 1 calc R U . . .
C96 C 0.3699(2) 0.7077(2) 0.13813(17) 0.0825(18) Uani 1 1 d . . . . .
H96A H 0.356205 0.688931 0.109598 0.099 Uiso 1 1 calc R U . . .
H96B H 0.390700 0.736582 0.129028 0.099 Uiso 1 1 calc R U . . .
H96C H 0.387467 0.681501 0.158896 0.099 Uiso 1 1 calc R U . . .
C97 C 0.3260(3) 0.3720(4) 0.3305(2) 0.116(3) Uani 1 1 d . . . . .
H97A H 0.335072 0.333519 0.329809 0.139 Uiso 1 1 calc R U . . .
H97B H 0.294073 0.374848 0.338828 0.139 Uiso 1 1 calc R U . . .
H97C H 0.328204 0.388278 0.299147 0.139 Uiso 1 1 calc R U . . .
C98 C 0.3585(2) 0.4024(3) 0.36748(19) 0.0801(17) Uani 1 1 d . . . . .
C99 C 0.3932(2) 0.3693(3) 0.3917(2) 0.100(2) Uani 1 1 d . . . . .
H99A H 0.389985 0.331758 0.379949 0.120 Uiso 1 1 calc R U . . .
H99B H 0.423843 0.383381 0.386046 0.120 Uiso 1 1 calc R U . . .
H99C H 0.389771 0.369946 0.425780 0.120 Uiso 1 1 calc R U . . .
C100 C 0.4523(3) 0.6915(4) 0.3022(2) 0.135(3) Uani 1 1 d . . . . .
H10A H 0.464997 0.702596 0.272824 0.162 Uiso 1 1 calc R U . . .
H10B H 0.430426 0.719213 0.311246 0.162 Uiso 1 1 calc R U . . .
H10C H 0.477619 0.687682 0.327562 0.162 Uiso 1 1 calc R U . . .
C101 C 0.4277(2) 0.6378(4) 0.2946(2) 0.084(2) Uani 1 1 d . . . . .
C102 C 0.4271(3) 0.6142(4) 0.2469(2) 0.144(4) Uani 1 1 d . . . . .
H10D H 0.443999 0.638294 0.226937 0.173 Uiso 1 1 calc R U . . .
H10E H 0.442005 0.578292 0.248957 0.173 Uiso 1 1 calc R U . . .
H10F H 0.395001 0.610397 0.233047 0.173 Uiso 1 1 calc R U . . .
C103 C 0.1872(4) 0.4180(4) 0.3206(5) 0.226(7) Uani 1 1 d . . . . .
H10G H 0.177067 0.388033 0.299163 0.271 Uiso 1 1 calc R U . . .
H10H H 0.220802 0.415638 0.328682 0.271 Uiso 1 1 calc R U . . .
H10I H 0.171448 0.415296 0.349658 0.271 Uiso 1 1 calc R U . . .
C104 C 0.1763(2) 0.4680(3) 0.2983(2) 0.092(2) Uani 1 1 d . . . . .
C105 C 0.1503(3) 0.4658(3) 0.2491(2) 0.120(3) Uani 1 1 d . . . . .
H10J H 0.146019 0.427659 0.239206 0.144 Uiso 1 1 calc R U . . .
H10K H 0.119972 0.483299 0.249736 0.144 Uiso 1 1 calc R U . . .
H10L H 0.168184 0.485015 0.226536 0.144 Uiso 1 1 calc R U . . .

loop_
_atom_site_aniso_label
_atom_site_aniso_U_11
_atom_site_aniso_U_22
_atom_site_aniso_U_33
_atom_site_aniso_U_23
_atom_site_aniso_U_13
_atom_site_aniso_U_12
Ni1 0.0391(3) 0.0320(3) 0.0321(2) 0.0021(2) 0.00152(18) -0.0011(3)
O1 0.0392(16) 0.0404(19) 0.0467(15) 0.0047(12) 0.0045(12) 0.0012(14)
O2 0.0449(18) 0.044(2) 0.0467(15) 0.0085(14) 0.0081(12) 0.0005(15)
O3 0.077(3) 0.050(2) 0.100(2) 0.0279(19) 0.0417(19) -0.004(2)
O4 0.106(3) 0.038(2) 0.0487(17) -0.0052(14) -0.0074(17) 0.0022(19)
O5 0.048(3) 0.050(3) 0.053(3) -0.010(2) 0.007(2) -0.005(3)
O6 0.092(7) 0.048(5) 0.059(5) -0.032(4) -0.029(4) -0.003(4)
O7 0.074(7) 0.069(8) 0.083(6) -0.033(6) -0.037(5) 0.020(6)
O8 0.097(15) 0.047(10) 0.112(12) -0.044(8) -0.063(10) 0.032(9)
O9 0.211(6) 0.059(4) 0.118(3) 0.013(3) 0.082(3) 0.027(4)
O10 0.088(3) 0.254(8) 0.098(3) 0.024(4) 0.032(3) -0.003(4)
O11 0.096(3) 0.063(3) 0.083(2) -0.021(2) 0.020(2) -0.030(2)
N1 0.058(2) 0.026(2) 0.0406(17) 0.0049(14) 0.0067(15) -0.0024(17)
N2 0.048(2) 0.034(2) 0.0399(17) -0.0023(14) 0.0017(14) -0.0013(17)
N3 0.051(2) 0.028(2) 0.0383(16) -0.0050(14) -0.0039(14) 0.0013(17)
N4 0.086(3) 0.029(2) 0.0398(18) 0.0013(15) 0.0045(19) -0.011(2)
N5 0.044(2) 0.042(3) 0.058(2) 0.0158(19) 0.0086(16) 0.0037(19)
N6 0.064(6) 0.035(4) 0.041(4) -0.001(3) -0.007(3) -0.012(4)
N7 0.060(10) 0.040(8) 0.021(6) -0.003(5) -0.007(6) -0.007(7)
C1 0.057(3) 0.043(3) 0.049(2) 0.003(2) 0.0203(19) -0.009(2)
C2 0.052(3) 0.043(3) 0.060(3) 0.002(2) 0.016(2) -0.003(2)
C3 0.080(3) 0.028(3) 0.0319(19) -0.0003(16) 0.0027(19) 0.000(2)
C4 0.075(3) 0.034(3) 0.0327(19) -0.0029(17) -0.0116(19) 0.005(2)
C5 0.081(3) 0.026(3) 0.038(2) -0.0016(17) 0.007(2) 0.004(2)
C6 0.095(4) 0.033(3) 0.034(2) 0.0005(17) 0.008(2) 0.008(3)
C7 0.032(2) 0.043(3) 0.044(2) 0.0002(18) 0.0011(16) 0.006(2)
C8 0.045(3) 0.049(3) 0.044(2) -0.007(2) 0.0010(18) 0.010(2)
C9 0.049(3) 0.068(4) 0.041(2) 0.002(2) 0.0037(19) 0.022(3)
C10 0.045(3) 0.066(4) 0.045(2) 0.014(2) 0.0032(18) 0.019(3)
C11 0.036(2) 0.050(3) 0.052(2) 0.001(2) 0.0009(18) 0.011(2)
C12 0.038(2) 0.047(3) 0.041(2) 0.0001(19) -0.0031(17) 0.004(2)
C13 0.071(4) 0.092(5) 0.039(2) 0.007(2) 0.003(2) 0.039(3)
C14 0.108(5) 0.081(5) 0.052(3) 0.026(3) 0.027(3) 0.054(4)
C15 0.152(7) 0.147(8) 0.061(4) 0.035(4) 0.041(4) 0.092(6)
C16 0.149(7) 0.189(9) 0.041(3) -0.005(4) 0.006(4) 0.099(7)
C17 0.122(6) 0.214(10) 0.049(3) -0.040(4) -0.023(4) 0.085(6)
C18 0.076(4) 0.144(7) 0.043(3) -0.014(3) -0.009(3) 0.049(4)
C19 0.082(4) 0.068(5) 0.103(4) 0.036(3) 0.044(3) 0.030(4)
C20 0.107(6) 0.097(6) 0.137(5) 0.041(4) 0.055(4) 0.048(5)
C21 0.131(6) 0.068(5) 0.170(6) 0.044(5) 0.086(5) 0.033(5)
C22 0.060(4) 0.188(9) 0.069(4) -0.048(4) -0.023(3) 0.034(5)
C23 0.088(5) 0.203(11) 0.113(5) -0.026(6) 0.007(4) 0.037(6)
C24 0.077(5) 0.211(10) 0.113(5) -0.086(6) -0.020(4) 0.046(6)
C25 0.059(3) 0.047(3) 0.054(2) 0.006(2) 0.000(2) 0.017(3)
C26 0.064(3) 0.045(3) 0.057(3) 0.009(2) 0.009(2) 0.009(3)
C27 0.091(4) 0.050(4) 0.067(3) 0.004(2) 0.004(3) 0.012(3)
C28 0.103(5) 0.051(4) 0.085(4) -0.002(3) -0.008(3) 0.027(4)
C29 0.092(5) 0.071(5) 0.095(4) -0.019(3) -0.024(3) 0.045(4)
C30 0.070(4) 0.054(4) 0.082(3) -0.012(3) -0.010(3) 0.029(3)
C31 0.054(3) 0.046(3) 0.069(3) 0.009(2) 0.016(2) -0.004(2)
C32 0.063(4) 0.089(5) 0.079(3) -0.007(3) -0.003(3) 0.008(3)
C33 0.096(5) 0.088(6) 0.127(5) 0.037(4) 0.044(4) 0.000(4)
C34 0.057(3) 0.078(5) 0.106(4) -0.036(4) -0.021(3) 0.024(3)
C35 0.066(4) 0.090(6) 0.123(5) -0.014(4) -0.019(4) 0.020(4)
C36 0.077(4) 0.117(6) 0.089(4) -0.029(4) -0.010(3) 0.031(4)
C37 0.036(2) 0.039(3) 0.049(2) -0.0048(19) -0.0099(17) 0.004(2)
C38 0.044(3) 0.040(3) 0.046(2) -0.0129(19) -0.0107(18) 0.010(2)
C39 0.036(2) 0.050(3) 0.057(2) -0.017(2) -0.0079(18) 0.012(2)
C40 0.035(2) 0.057(3) 0.066(3) -0.025(2) -0.006(2) 0.004(2)
C41 0.036(3) 0.059(4) 0.065(3) -0.031(2) -0.007(2) 0.008(2)
C42 0.036(3) 0.048(3) 0.062(3) -0.025(2) -0.0077(19) 0.011(2)
C43 0.034(2) 0.052(3) 0.056(3) -0.024(2) -0.0097(18) 0.011(2)
C44 0.038(2) 0.053(3) 0.063(3) -0.022(2) -0.0110(19) 0.008(2)
C45 0.043(3) 0.067(4) 0.060(3) -0.019(2) -0.003(2) 0.002(3)
C46 0.058(3) 0.075(4) 0.057(3) -0.027(3) -0.005(2) 0.026(3)
C47 0.069(3) 0.068(4) 0.057(3) -0.020(3) -0.008(2) 0.031(3)
C48 0.053(3) 0.058(4) 0.055(3) -0.024(2) -0.011(2) 0.024(3)
C49 0.049(3) 0.051(3) 0.068(3) -0.017(2) -0.010(2) 0.001(3)
C50 0.074(4) 0.065(5) 0.134(5) 0.001(4) -0.031(4) 0.006(3)
C51 0.076(5) 0.065(5) 0.205(7) 0.015(5) 0.040(5) 0.011(4)
C52 0.064(3) 0.071(4) 0.054(3) -0.012(2) -0.006(2) 0.034(3)
C53 0.090(4) 0.112(6) 0.069(3) -0.011(3) -0.023(3) 0.041(4)
C54 0.114(5) 0.074(5) 0.069(3) -0.012(3) -0.004(3) 0.026(4)
C55 0.036(3) 0.094(5) 0.086(4) -0.058(3) 0.002(2) -0.011(3)
C56 0.040(3) 0.081(5) 0.160(6) -0.080(5) 0.005(3) 0.002(3)
C57 0.042(3) 0.129(7) 0.208(8) -0.128(7) 0.013(4) -0.007(4)
C58 0.059(5) 0.202(11) 0.167(8) -0.148(8) 0.054(5) -0.059(6)
C59 0.070(5) 0.197(10) 0.083(4) -0.079(6) 0.022(3) -0.057(6)
C60 0.070(4) 0.135(7) 0.073(4) -0.055(4) 0.017(3) -0.048(4)
C61 0.062(4) 0.053(4) 0.216(8) -0.042(5) -0.060(5) 0.012(4)
C62 0.068(5) 0.078(7) 0.404(16) 0.014(8) 0.021(7) 0.021(5)
C63 0.101(6) 0.146(9) 0.149(6) -0.037(6) -0.056(5) 0.008(6)
C64 0.080(5) 0.183(9) 0.052(3) -0.021(4) -0.010(3) -0.058(5)
C65 0.088(5) 0.251(12) 0.077(4) 0.011(5) 0.004(3) -0.035(6)
C66 0.128(7) 0.150(9) 0.100(5) -0.024(5) 0.022(4) -0.029(6)
C67 0.071(3) 0.031(3) 0.0278(18) -0.0024(16) 0.0022(18) -0.007(2)
C68 0.061(3) 0.037(3) 0.038(2) -0.0070(18) 0.0082(19) -0.010(2)
C69 0.059(3) 0.037(3) 0.036(2) -0.0057(18) -0.0011(18) -0.008(2)
C70 0.060(3) 0.034(3) 0.0347(19) 0.0004(17) -0.0013(18) -0.003(2)
C71 0.064(3) 0.032(3) 0.0288(18) 0.0005(16) 0.0024(17) -0.007(2)
C72 0.066(3) 0.034(3) 0.0297(18) -0.0014(16) 0.0030(17) 0.000(2)
C73 0.054(3) 0.039(3) 0.047(2) -0.0024(19) -0.0010(19) -0.010(2)
C74 0.057(3) 0.049(3) 0.056(3) -0.003(2) 0.005(2) -0.003(3)
C75 0.076(4) 0.057(4) 0.064(3) -0.004(2) 0.015(3) 0.000(3)
C76 0.055(3) 0.067(4) 0.074(3) -0.004(3) -0.001(2) 0.002(3)
C77 0.065(4) 0.073(4) 0.062(3) -0.015(3) -0.007(2) 0.000(3)
C78 0.062(3) 0.047(3) 0.053(2) -0.011(2) -0.004(2) -0.003(3)
C79 0.078(4) 0.055(4) 0.045(2) -0.008(2) 0.006(2) 0.005(3)
C80 0.088(4) 0.061(4) 0.068(3) -0.019(3) 0.000(3) 0.001(3)
C81 0.087(4) 0.082(5) 0.059(3) -0.003(3) 0.012(3) 0.003(4)
C82 0.068(3) 0.066(4) 0.054(3) -0.022(2) -0.015(2) 0.013(3)
C83 0.132(6) 0.073(5) 0.151(6) -0.058(5) 0.006(5) -0.006(5)
C84 0.156(7) 0.112(7) 0.087(4) -0.010(4) 0.041(4) 0.050(5)
C85 0.053(3) 0.033(3) 0.037(2) 0.0052(17) -0.0052(17) -0.002(2)
C86 0.055(3) 0.034(3) 0.039(2) 0.0029(17) -0.0026(18) -0.005(2)
C87 0.069(3) 0.047(3) 0.043(2) -0.0006(19) -0.005(2) -0.007(3)
C88 0.064(3) 0.054(4) 0.056(3) -0.001(2) 0.005(2) -0.014(3)
C89 0.075(4) 0.043(3) 0.052(2) 0.005(2) 0.019(2) -0.009(3)
C90 0.066(3) 0.033(3) 0.039(2) 0.0023(17) 0.0037(19) -0.003(2)
C91 0.065(3) 0.041(3) 0.036(2) -0.0026(18) 0.0016(19) -0.008(2)
C92 0.079(4) 0.061(4) 0.055(3) -0.004(2) 0.014(2) -0.002(3)
C93 0.089(4) 0.051(3) 0.041(2) 0.003(2) -0.002(2) -0.021(3)
C94 0.084(4) 0.039(3) 0.038(2) 0.0000(19) 0.006(2) -0.002(3)
C95 0.128(5) 0.052(4) 0.048(3) -0.003(2) -0.014(3) 0.005(3)
C96 0.119(5) 0.064(4) 0.067(3) -0.018(3) 0.017(3) -0.002(4)
C97 0.117(6) 0.137(8) 0.091(4) 0.001(4) 0.005(4) -0.012(5)
C98 0.105(5) 0.066(5) 0.075(4) 0.016(3) 0.037(3) 0.010(4)
C99 0.092(5) 0.101(6) 0.110(5) 0.008(4) 0.032(4) 0.006(5)
C100 0.205(10) 0.094(7) 0.105(5) 0.001(5) 0.012(5) 0.063(7)
C101 0.057(4) 0.122(7) 0.074(4) 0.024(4) 0.011(3) 0.029(4)
C102 0.167(8) 0.184(10) 0.082(5) 0.010(5) 0.020(4) -0.057(7)
C103 0.131(9) 0.075(7) 0.46(2) 0.050(11) -0.014(11) 0.005(6)
C104 0.083(5) 0.076(6) 0.122(5) -0.029(4) 0.036(4) -0.026(4)
C105 0.137(7) 0.118(7) 0.114(5) -0.052(5) 0.055(5) -0.061(5)

loop_
_atom_type_symbol
_atom_type_description
_atom_type_scat_dispersion_real
_atom_type_scat_dispersion_imag
_atom_type_scat_source
C C 0.0033 0.0016
;
International Tables for Crystallography
(Vol. C, Tables 4.2.6.8 and 6.1.1.4)
;
H H 0.0000 0.0000
;
International Tables for Crystallography
(Vol. C, Table 6.1.1.4)
;
O O 0.0106 0.0060
;
International Tables for Crystallography
(Vol. C, Tables 4.2.6.8 and 6.1.1.4)
;
N N 0.0061 0.0033
;
International Tables for Crystallography
(Vol. C, Tables 4.2.6.8 and 6.1.1.4)
;
Ni Ni 0.3393 1.1124
;
International Tables for Crystallography
(Vol. C, Tables 4.2.6.8 and 6.1.1.4)
;

loop_
_geom_angle_atom_site_label_1
_geom_angle_atom_site_label_2
_geom_angle_atom_site_label_3
_geom_angle
O4 Ni1 N1 94.04(13)
O4 Ni1 O2 99.58(13)
N1 Ni1 O2 166.37(13)
O4 Ni1 O1 161.71(11)
N1 Ni1 O1 104.10(12)
O2 Ni1 O1 62.27(11)
O4 Ni1 N3 88.19(13)
N1 Ni1 N3 84.17(13)
O2 Ni1 N3 96.78(12)
O1 Ni1 N3 95.89(12)
O4 Ni1 N2 82.14(14)
N1 Ni1 N2 82.72(12)
O2 Ni1 N2 98.49(11)
O1 Ni1 N2 97.63(12)
N3 Ni1 N2 163.08(13)
N5 O1 Ni1 91.5(2)
N5 O2 Ni1 92.0(2)
N6 O4 N7 36.8(6)
N6 O4 Ni1 132.9(4)
N7 O4 Ni1 136.8(6)
N7 O6 N6 37.1(7)
N6 O8 N7 45.1(10)
C1 N1 C3 111.3(3)
C1 N1 C5 112.4(3)
C3 N1 C5 113.9(3)
C1 N1 Ni1 106.8(2)
C3 N1 Ni1 103.4(2)
C5 N1 Ni1 108.3(2)
C7 N2 C2 116.2(3)
C7 N2 Ni1 118.2(3)
C2 N2 Ni1 108.9(2)
C7 N2 H2 103.9
C2 N2 H2 103.9
Ni1 N2 H2 103.9
C37 N3 C4 114.8(3)
C37 N3 Ni1 121.6(2)
C4 N3 Ni1 108.1(3)
C37 N3 H3 103.3
C4 N3 H3 103.3
Ni1 N3 H3 103.3
C67 N4 C6 125.7(4)
C67 N4 H4 116(4)
C6 N4 H4 114(4)
O3 N5 O1 122.7(4)
O3 N5 O2 123.0(4)
O1 N5 O2 114.2(4)
N7 N6 O8 70.7(15)
N7 N6 O5 142.8(15)
N7 N6 O4 75.4(15)
O8 N6 O4 138.3(18)
O5 N6 O4 116.2(6)
N7 N6 O6 59.5(13)
O5 N6 O6 118.6(9)
O4 N6 O6 125.2(10)
N6 N7 O8 64.2(16)
N6 N7 O6 83.4(17)
N6 N7 O4 67.8(12)
O8 N7 O4 126.3(17)
O6 N7 O4 137.1(13)
N6 N7 O7 168(2)
O8 N7 O7 127.2(18)
O4 N7 O7 102.8(11)
N1 C1 C2 109.7(3)
N1 C1 H1A 109.7
C2 C1 H1A 109.7
N1 C1 H1B 109.7
C2 C1 H1B 109.7
H1A C1 H1B 108.2
N2 C2 C1 108.4(4)
N2 C2 H2A 110.0
C1 C2 H2A 110.0
N2 C2 H2B 110.0
C1 C2 H2B 110.0
H2A C2 H2B 108.4
N1 C3 C4 110.1(3)
N1 C3 H3A 109.6
C4 C3 H3A 109.6
N1 C3 H3B 109.6
C4 C3 H3B 109.6
H3A C3 H3B 108.2
N3 C4 C3 108.3(3)
N3 C4 H4A 110.0
C3 C4 H4A 110.0
N3 C4 H4B 110.0
C3 C4 H4B 110.0
H4A C4 H4B 108.4
N1 C5 C6 117.9(4)
N1 C5 H5A 107.8
C6 C5 H5A 107.8
N1 C5 H5B 107.8
C6 C5 H5B 107.8
H5A C5 H5B 107.2
N4 C6 C5 114.2(4)
N4 C6 H6A 108.7
C5 C6 H6A 108.7
N4 C6 H6B 108.7
C5 C6 H6B 108.7
H6A C6 H6B 107.6
C12 C7 C8 120.9(4)
C12 C7 N2 121.5(3)
C8 C7 N2 117.6(4)
C9 C8 C7 120.2(4)
C9 C8 H8 119.9
C7 C8 H8 119.9
C10 C9 C8 118.7(4)
C10 C9 C13 120.5(4)
C8 C9 C13 120.7(5)
C9 C10 C11 121.5(4)
C9 C10 H10 119.2
C11 C10 H10 119.2
C10 C11 C12 119.5(4)
C10 C11 C25 118.4(4)
C12 C11 C25 122.1(4)
C7 C12 C11 119.1(4)
C7 C12 H12 120.4
C11 C12 H12 120.4
C18 C13 C14 123.7(5)
C18 C13 C9 118.7(4)
C14 C13 C9 117.6(5)
C15 C14 C13 115.5(6)
C15 C14 C19 121.6(6)
C13 C14 C19 122.9(5)
C16 C15 C14 122.0(7)
C16 C15 H15 119.0
C14 C15 H15 119.0
C17 C16 C15 120.7(6)
C17 C16 H16 119.7
C15 C16 H16 119.7
C16 C17 C18 121.0(7)
C16 C17 H17 119.5
C18 C17 H17 119.5
C13 C18 C17 117.1(6)
C13 C18 C22 122.4(4)
C17 C18 C22 120.5(6)
C14 C19 C20 112.7(6)
C14 C19 C21 111.7(5)
C20 C19 C21 109.2(5)
C14 C19 H19 107.7
C20 C19 H19 107.7
C21 C19 H19 107.7
C19 C20 H20A 109.5
C19 C20 H20B 109.5
H20A C20 H20B 109.5
C19 C20 H20C 109.5
H20A C20 H20C 109.5
H20B C20 H20C 109.5
C19 C21 H21A 109.5
C19 C21 H21B 109.5
H21A C21 H21B 109.5
C19 C21 H21C 109.5
H21A C21 H21C 109.5
H21B C21 H21C 109.5
C23 C22 C18 112.3(6)
C23 C22 C24 109.4(6)
C18 C22 C24 111.3(7)
C23 C22 H22 107.9
C18 C22 H22 107.9
C24 C22 H22 107.9
C22 C23 H23A 109.5
C22 C23 H23B 109.5
H23A C23 H23B 109.5
C22 C23 H23C 109.5
H23A C23 H23C 109.5
H23B C23 H23C 109.5
C22 C24 H24A 109.5
C22 C24 H24B 109.5
H24A C24 H24B 109.5
C22 C24 H24C 109.5
H24A C24 H24C 109.5
H24B C24 H24C 109.5
C30 C25 C26 121.9(5)
C30 C25 C11 118.1(5)
C26 C25 C11 119.9(4)
C27 C26 C25 117.4(5)
C27 C26 C31 120.8(5)
C25 C26 C31 121.9(5)
C26 C27 C28 122.4(6)
C26 C27 H27 118.8
C28 C27 H27 118.8
C27 C28 C29 118.8(6)
C27 C28 H28 120.6
C29 C28 H28 120.6
C28 C29 C30 121.4(6)
C28 C29 H29 119.3
C30 C29 H29 119.3
C25 C30 C29 118.2(6)
C25 C30 C34 122.9(5)
C29 C30 C34 118.9(5)
C33 C31 C26 113.2(4)
C33 C31 C32 109.9(5)
C26 C31 C32 110.9(4)
C33 C31 H31 107.6
C26 C31 H31 107.6
C32 C31 H31 107.6
C31 C32 H32A 109.5
C31 C32 H32B 109.5
H32A C32 H32B 109.5
C31 C32 H32C 109.5
H32A C32 H32C 109.5
H32B C32 H32C 109.5
C31 C33 H33A 109.5
C31 C33 H33B 109.5
H33A C33 H33B 109.5
C31 C33 H33C 109.5
H33A C33 H33C 109.5
H33B C33 H33C 109.5
C30 C34 C36 112.9(6)
C30 C34 C35 112.5(5)
C36 C34 C35 110.4(5)
C30 C34 H34 106.9
C36 C34 H34 106.9
C35 C34 H34 106.9
C34 C35 H35A 109.5
C34 C35 H35B 109.5
H35A C35 H35B 109.5
C34 C35 H35C 109.5
H35A C35 H35C 109.5
H35B C35 H35C 109.5
C34 C36 H36A 109.5
C34 C36 H36B 109.5
H36A C36 H36B 109.5
C34 C36 H36C 109.5
H36A C36 H36C 109.5
H36B C36 H36C 109.5
C38 C37 C42 119.6(4)
C38 C37 N3 119.1(4)
C42 C37 N3 121.3(4)
C37 C38 C39 121.0(4)
C37 C38 H38 119.5
C39 C38 H38 119.5
C40 C39 C38 118.7(4)
C40 C39 C43 122.2(4)
C38 C39 C43 118.9(4)
C41 C40 C39 121.0(4)
C41 C40 H40 119.5
C39 C40 H40 119.5
C40 C41 C42 119.8(4)
C40 C41 C55 120.5(4)
C42 C41 C55 119.7(4)
C41 C42 C37 119.8(4)
C41 C42 H42 120.1
C37 C42 H42 120.1
C48 C43 C44 121.1(4)
C48 C43 C39 119.3(4)
C44 C43 C39 119.5(4)
C45 C44 C43 117.8(5)
C45 C44 C49 120.7(5)
C43 C44 C49 121.5(4)
C46 C45 C44 121.3(5)
C46 C45 H45 119.4
C44 C45 H45 119.4
C47 C46 C45 120.4(4)
C47 C46 H46 119.8
C45 C46 H46 119.8
C46 C47 C48 120.6(5)
C46 C47 H47 119.7
C48 C47 H47 119.7
C43 C48 C47 118.8(5)
C43 C48 C52 121.7(4)
C47 C48 C52 119.4(4)
C51 C49 C50 111.8(5)
C51 C49 C44 113.6(5)
C50 C49 C44 111.9(4)
C51 C49 H49 106.3
C50 C49 H49 106.3
C44 C49 H49 106.3
C49 C50 H50A 109.5
C49 C50 H50B 109.5
H50A C50 H50B 109.5
C49 C50 H50C 109.5
H50A C50 H50C 109.5
H50B C50 H50C 109.5
C49 C51 H51A 109.5
C49 C51 H51B 109.5
H51A C51 H51B 109.5
C49 C51 H51C 109.5
H51A C51 H51C 109.5
H51B C51 H51C 109.5
C54 C52 C53 111.9(5)
C54 C52 C48 112.1(4)
C53 C52 C48 111.5(5)
C54 C52 H52 107.0
C53 C52 H52 107.0
C48 C52 H52 107.0
C52 C53 H53A 109.5
C52 C53 H53B 109.5
H53A C53 H53B 109.5
C52 C53 H53C 109.5
H53A C53 H53C 109.5
H53B C53 H53C 109.5
C52 C54 H54A 109.5
C52 C54 H54B 109.5
H54A C54 H54B 109.5
C52 C54 H54C 109.5
H54A C54 H54C 109.5
H54B C54 H54C 109.5
C56 C55 C60 121.5(5)
C56 C55 C41 120.8(5)
C60 C55 C41 117.8(6)
C57 C56 C55 117.8(7)
C57 C56 C61 120.5(8)
C55 C56 C61 121.7(5)
C58 C57 C56 121.1(9)
C58 C57 H57 119.5
C56 C57 H57 119.5
C57 C58 C59 121.7(7)
C57 C58 H58 119.2
C59 C58 H58 119.2
C58 C59 C60 119.7(8)
C58 C59 H59 120.2
C60 C59 H59 120.2
C55 C60 C59 118.3(8)
C55 C60 C64 122.5(5)
C59 C60 C64 119.2(7)
C63 C61 C62 112.0(8)
C63 C61 C56 109.7(5)
C62 C61 C56 111.3(8)
C63 C61 H61 107.9
C62 C61 H61 107.9
C56 C61 H61 107.9
C61 C62 H62A 109.5
C61 C62 H62B 109.5
H62A C62 H62B 109.5
C61 C62 H62C 109.5
H62A C62 H62C 109.5
H62B C62 H62C 109.5
C61 C63 H63A 109.5
C61 C63 H63B 109.5
H63A C63 H63B 109.5
C61 C63 H63C 109.5
H63A C63 H63C 109.5
H63B C63 H63C 109.5
C60 C64 C65 115.1(7)
C60 C64 C66 112.0(6)
C65 C64 C66 109.8(6)
C60 C64 H64 106.5
C65 C64 H64 106.5
C66 C64 H64 106.5
C64 C65 H65A 109.5
C64 C65 H65B 109.5
H65A C65 H65B 109.5
C64 C65 H65C 109.5
H65A C65 H65C 109.5
H65B C65 H65C 109.5
C64 C66 H66A 109.5
C64 C66 H66B 109.5
H66A C66 H66B 109.5
C64 C66 H66C 109.5
H66A C66 H66C 109.5
H66B C66 H66C 109.5
N4 C67 C72 123.2(4)
N4 C67 C68 118.6(4)
C72 C67 C68 118.2(4)
C69 C68 C67 121.1(4)
C69 C68 H68 119.4
C67 C68 H68 119.4
C68 C69 C70 119.6(4)
C68 C69 C73 119.5(4)
C70 C69 C73 120.8(4)
C69 C70 C71 120.2(4)
C69 C70 H70 119.9
C71 C70 H70 119.9
C72 C71 C70 119.4(4)
C72 C71 C85 118.8(4)
C70 C71 C85 121.8(4)
C67 C72 C71 121.4(4)
C67 C72 H72 119.3
C71 C72 H72 119.3
C74 C73 C78 121.0(4)
C74 C73 C69 119.8(3)
C78 C73 C69 119.2(4)
C75 C74 C73 118.7(4)
C75 C74 C79 118.5(4)
C73 C74 C79 122.7(4)
C76 C75 C74 120.7(5)
C76 C75 H75 119.7
C74 C75 H75 119.7
C77 C76 C75 119.7(5)
C77 C76 H76 120.2
C75 C76 H76 120.2
C76 C77 C78 122.2(4)
C76 C77 H77 118.9
C78 C77 H77 118.9
C77 C78 C73 117.7(4)
C77 C78 C82 120.7(4)
C73 C78 C82 121.5(4)
C74 C79 C80 111.2(4)
C74 C79 C81 110.7(4)
C80 C79 C81 110.5(4)
C74 C79 H79 108.1
C80 C79 H79 108.1
C81 C79 H79 108.1
C79 C80 H80A 109.5
C79 C80 H80B 109.5
H80A C80 H80B 109.5
C79 C80 H80C 109.5
H80A C80 H80C 109.5
H80B C80 H80C 109.5
C79 C81 H81A 109.5
C79 C81 H81B 109.5
H81A C81 H81B 109.5
C79 C81 H81C 109.5
H81A C81 H81C 109.5
H81B C81 H81C 109.5
C78 C82 C83 112.3(5)
C78 C82 C84 111.4(5)
C83 C82 C84 110.3(5)
C78 C82 H82 107.5
C83 C82 H82 107.5
C84 C82 H82 107.5
C82 C83 H83A 109.5
C82 C83 H83B 109.5
H83A C83 H83B 109.5
C82 C83 H83C 109.5
H83A C83 H83C 109.5
H83B C83 H83C 109.5
C82 C84 H84A 109.5
C82 C84 H84B 109.5
H84A C84 H84B 109.5
C82 C84 H84C 109.5
H84A C84 H84C 109.5
H84B C84 H84C 109.5
C90 C85 C86 121.6(4)
C90 C85 C71 120.9(3)
C86 C85 C71 117.5(3)
C87 C86 C85 117.4(4)
C87 C86 C91 120.0(4)
C85 C86 C91 122.5(4)
C88 C87 C86 121.7(4)
C88 C87 H87 119.2
C86 C87 H87 119.2
C87 C88 C89 120.3(5)
C87 C88 H88 119.9
C89 C88 H88 119.9
C88 C89 C90 121.4(4)
C88 C89 H89 119.3
C90 C89 H89 119.3
C85 C90 C89 117.6(4)
C85 C90 C94 121.7(4)
C89 C90 C94 120.7(4)
C86 C91 C92 110.7(4)
C86 C91 C93 113.0(4)
C92 C91 C93 110.8(4)
C86 C91 H91 107.4
C92 C91 H91 107.4
C93 C91 H91 107.4
C91 C92 H92A 109.5
C91 C92 H92B 109.5
H92A C92 H92B 109.5
C91 C92 H92C 109.5
H92A C92 H92C 109.5
H92B C92 H92C 109.5
C91 C93 H93A 109.5
C91 C93 H93B 109.5
H93A C93 H93B 109.5
C91 C93 H93C 109.5
H93A C93 H93C 109.5
H93B C93 H93C 109.5
C90 C94 C96 114.0(4)
C90 C94 C95 109.4(4)
C96 C94 C95 109.8(4)
C90 C94 H94 107.8
C96 C94 H94 107.8
C95 C94 H94 107.8
C94 C95 H95A 109.5
C94 C95 H95B 109.5
H95A C95 H95B 109.5
C94 C95 H95C 109.5
H95A C95 H95C 109.5
H95B C95 H95C 109.5
C94 C96 H96A 109.5
C94 C96 H96B 109.5
H96A C96 H96B 109.5
C94 C96 H96C 109.5
H96A C96 H96C 109.5
H96B C96 H96C 109.5
C98 C97 H97A 109.5
C98 C97 H97B 109.5
H97A C97 H97B 109.5
C98 C97 H97C 109.5
H97A C97 H97C 109.5
H97B C97 H97C 109.5
O9 C98 C99 121.9(7)
O9 C98 C97 123.6(7)
C99 C98 C97 114.5(7)
C98 C99 H99A 109.5
C98 C99 H99B 109.5
H99A C99 H99B 109.5
C98 C99 H99C 109.5
H99A C99 H99C 109.5
H99B C99 H99C 109.5
C101 C100 H10A 109.5
C101 C100 H10B 109.5
H10A C100 H10B 109.5
C101 C100 H10C 109.5
H10A C100 H10C 109.5
H10B C100 H10C 109.5
O10 C101 C102 122.8(8)
O10 C101 C100 121.2(7)
C102 C101 C100 116.0(6)
C101 C102 H10D 109.5
C101 C102 H10E 109.5
H10D C102 H10E 109.5
C101 C102 H10F 109.5
H10D C102 H10F 109.5
H10E C102 H10F 109.5
C104 C103 H10G 109.5
C104 C103 H10H 109.5
H10G C103 H10H 109.5
C104 C103 H10I 109.5
H10G C103 H10I 109.5
H10H C103 H10I 109.5
O11 C104 C103 124.7(8)
O11 C104 C105 118.3(7)
C103 C104 C105 117.0(8)
C104 C105 H10J 109.5
C104 C105 H10K 109.5
H10J C105 H10K 109.5
C104 C105 H10L 109.5
H10J C105 H10L 109.5
H10K C105 H10L 109.5

loop_
_geom_bond_atom_site_label_1
_geom_bond_atom_site_label_2
_geom_bond_distance
Ni1 O4 2.052(3)
Ni1 N1 2.060(3)
Ni1 O2 2.070(3)
Ni1 O1 2.081(3)
Ni1 N3 2.112(3)
Ni1 N2 2.130(3)
O1 N5 1.278(4)
O2 N5 1.278(5)
O3 N5 1.208(5)
O4 N6 1.216(9)
O4 N7 1.271(13)
O5 N6 1.207(9)
O6 N7 1.126(16)
O6 N6 1.298(12)
O7 N7 1.257(15)
O8 N6 1.001(18)
O8 N7 1.05(2)
O9 C98 1.211(7)
O10 C101 1.165(7)
O11 C104 1.211(7)
N1 C1 1.471(5)
N1 C3 1.477(5)
N1 C5 1.500(5)
N2 C7 1.444(5)
N2 C2 1.489(5)
N2 H2 1.0000
N3 C37 1.439(5)
N3 C4 1.495(5)
N3 H3 1.0000
N4 C67 1.370(6)
N4 C6 1.467(6)
N4 H4 0.80(5)
N6 N7 0.788(12)
C1 C2 1.508(6)
C1 H1A 0.9900
C1 H1B 0.9900
C2 H2A 0.9900
C2 H2B 0.9900
C3 C4 1.511(6)
C3 H3A 0.9900
C3 H3B 0.9900
C4 H4A 0.9900
C4 H4B 0.9900
C5 C6 1.532(5)
C5 H5A 0.9900
C5 H5B 0.9900
C6 H6A 0.9900
C6 H6B 0.9900
C7 C12 1.384(6)
C7 C8 1.387(5)
C8 C9 1.384(6)
C8 H8 0.9500
C9 C10 1.383(7)
C9 C13 1.495(6)
C10 C11 1.388(5)
C10 H10 0.9500
C11 C12 1.389(6)
C11 C25 1.494(6)
C12 H12 0.9500
C13 C18 1.395(8)
C13 C14 1.420(8)
C14 C15 1.400(8)
C14 C19 1.505(9)
C15 C16 1.387(11)
C15 H15 0.9500
C16 C17 1.366(11)
C16 H16 0.9500
C17 C18 1.409(7)
C17 H17 0.9500
C18 C22 1.508(9)
C19 C20 1.521(8)
C19 C21 1.531(9)
C19 H19 1.0000
C20 H20A 0.9800
C20 H20B 0.9800
C20 H20C 0.9800
C21 H21A 0.9800
C21 H21B 0.9800
C21 H21C 0.9800
C22 C23 1.483(11)
C22 C24 1.544(10)
C22 H22 1.0000
C23 H23A 0.9800
C23 H23B 0.9800
C23 H23C 0.9800
C24 H24A 0.9800
C24 H24B 0.9800
C24 H24C 0.9800
C25 C30 1.394(7)
C25 C26 1.409(7)
C26 C27 1.385(7)
C26 C31 1.517(6)
C27 C28 1.386(7)
C27 H27 0.9500
C28 C29 1.391(8)
C28 H28 0.9500
C29 C30 1.394(8)
C29 H29 0.9500
C30 C34 1.523(8)
C31 C33 1.513(7)
C31 C32 1.542(6)
C31 H31 1.0000
C32 H32A 0.9800
C32 H32B 0.9800
C32 H32C 0.9800
C33 H33A 0.9800
C33 H33B 0.9800
C33 H33C 0.9800
C34 C36 1.532(7)
C34 C35 1.545(8)
C34 H34 1.0000
C35 H35A 0.9800
C35 H35B 0.9800
C35 H35C 0.9800
C36 H36A 0.9800
C36 H36B 0.9800
C36 H36C 0.9800
C37 C38 1.377(6)
C37 C42 1.398(5)
C38 C39 1.394(6)
C38 H38 0.9500
C39 C40 1.385(6)
C39 C43 1.493(6)
C40 C41 1.383(6)
C40 H40 0.9500
C41 C42 1.385(6)
C41 C55 1.504(6)
C42 H42 0.9500
C43 C48 1.395(6)
C43 C44 1.414(7)
C44 C45 1.400(6)
C44 C49 1.503(7)
C45 C46 1.382(7)
C45 H45 0.9500
C46 C47 1.375(7)
C46 H46 0.9500
C47 C48 1.407(6)
C47 H47 0.9500
C48 C52 1.531(7)
C49 C51 1.497(8)
C49 C50 1.500(6)
C49 H49 1.0000
C50 H50A 0.9800
C50 H50B 0.9800
C50 H50C 0.9800
C51 H51A 0.9800
C51 H51B 0.9800
C51 H51C 0.9800
C52 C54 1.517(8)
C52 C53 1.519(6)
C52 H52 1.0000
C53 H53A 0.9800
C53 H53B 0.9800
C53 H53C 0.9800
C54 H54A 0.9800
C54 H54B 0.9800
C54 H54C 0.9800
C55 C56 1.399(9)
C55 C60 1.402(9)
C56 C57 1.399(8)
C56 C61 1.552(10)
C57 C58 1.360(12)
C57 H57 0.9500
C58 C59 1.369(13)
C58 H58 0.9500
C59 C60 1.411(9)
C59 H59 0.9500
C60 C64 1.507(10)
C61 C63 1.471(11)
C61 C62 1.517(9)
C61 H61 1.0000
C62 H62A 0.9800
C62 H62B 0.9800
C62 H62C 0.9800
C63 H63A 0.9800
C63 H63B 0.9800
C63 H63C 0.9800
C64 C65 1.537(8)
C64 C66 1.539(10)
C64 H64 1.0000
C65 H65A 0.9800
C65 H65B 0.9800
C65 H65C 0.9800
C66 H66A 0.9800
C66 H66B 0.9800
C66 H66C 0.9800
C67 C72 1.390(6)
C67 C68 1.411(6)
C68 C69 1.385(6)
C68 H68 0.9500
C69 C70 1.395(6)
C69 C73 1.505(6)
C70 C71 1.400(6)
C70 H70 0.9500
C71 C72 1.391(6)
C71 C85 1.502(6)
C72 H72 0.9500
C73 C74 1.397(6)
C73 C78 1.403(5)
C74 C75 1.393(7)
C74 C79 1.527(6)
C75 C76 1.381(6)
C75 H75 0.9500
C76 C77 1.365(7)
C76 H76 0.9500
C77 C78 1.389(7)
C77 H77 0.9500
C78 C82 1.503(6)
C79 C80 1.528(7)
C79 C81 1.531(7)
C79 H79 1.0000
C80 H80A 0.9800
C80 H80B 0.9800
C80 H80C 0.9800
C81 H81A 0.9800
C81 H81B 0.9800
C81 H81C 0.9800
C82 C83 1.511(8)
C82 C84 1.524(8)
C82 H82 1.0000
C83 H83A 0.9800
C83 H83B 0.9800
C83 H83C 0.9800
C84 H84A 0.9800
C84 H84B 0.9800
C84 H84C 0.9800
C85 C90 1.401(6)
C85 C86 1.410(5)
C86 C87 1.402(6)
C86 C91 1.509(6)
C87 C88 1.365(6)
C87 H87 0.9500
C88 C89 1.368(6)
C88 H88 0.9500
C89 C90 1.406(6)
C89 H89 0.9500
C90 C94 1.516(5)
C91 C92 1.518(7)
C91 C93 1.536(5)
C91 H91 1.0000
C92 H92A 0.9800
C92 H92B 0.9800
C92 H92C 0.9800
C93 H93A 0.9800
C93 H93B 0.9800
C93 H93C 0.9800
C94 C96 1.526(7)
C94 C95 1.534(6)
C94 H94 1.0000
C95 H95A 0.9800
C95 H95B 0.9800
C95 H95C 0.9800
C96 H96A 0.9800
C96 H96B 0.9800
C96 H96C 0.9800
C97 C98 1.532(9)
C97 H97A 0.9800
C97 H97B 0.9800
C97 H97C 0.9800
C98 C99 1.417(8)
C99 H99A 0.9800
C99 H99B 0.9800
C99 H99C 0.9800
C100 C101 1.504(10)
C100 H10A 0.9800
C100 H10B 0.9800
C100 H10C 0.9800
C101 C102 1.467(9)
C102 H10D 0.9800
C102 H10E 0.9800
C102 H10F 0.9800
C103 C104 1.402(11)
C103 H10G 0.9800
C103 H10H 0.9800
C103 H10I 0.9800
C104 C105 1.520(9)
C105 H10J 0.9800
C105 H10K 0.9800
C105 H10L 0.9800

loop_
_geom_hbond_atom_site_label_D
_geom_hbond_atom_site_label_H
_geom_hbond_atom_site_label_A
_geom_hbond_distance_DA
_geom_hbond_distance_DH
_geom_hbond_distance_HA
_geom_hbond_angle_DHA
_geom_hbond_publ_flag
N2 H2 O7 2.872(11) 1.000 1.983 146.8 no
N3 H3 O5 3.045(5) 1.000 2.268 133.7 no
N4 H4 O11 2.909(6) 0.79(6) 2.14(6) 165(5) no

loop_
_geom_torsion_atom_site_label_1
_geom_torsion_atom_site_label_2
_geom_torsion_atom_site_label_3
_geom_torsion_atom_site_label_4
_geom_torsion
Ni1 O1 N5 O3 178.9(4)
Ni1 O1 N5 O2 -0.9(3)
Ni1 O2 N5 O3 -178.9(4)
Ni1 O2 N5 O1 0.9(3)
N7 O8 N6 O4 -37(3)
Ni1 O4 N6 N7 114.8(12)
N7 O4 N6 O8 36(3)
Ni1 O4 N6 O8 151(3)
N7 O4 N6 O5 -142.1(17)
Ni1 O4 N6 O5 -27.3(10)
N7 O4 N6 O6 34.4(13)
Ni1 O4 N6 O6 149.2(9)
N7 O6 N6 O5 137.0(17)
N7 O6 N6 O4 -39.4(14)
O4 N6 N7 O8 155(2)
O5 N6 N7 O6 -98(2)
O4 N6 N7 O6 147.6(10)
O8 N6 N7 O4 -155(2)
O5 N6 N7 O4 114(2)
O6 N6 N7 O4 -147.6(10)
O8 N6 N7 O7 168(10)
O4 N6 N7 O7 -37(9)
N6 O8 N7 O4 29(3)
N6 O8 N7 O7 -177(2)
N6 O6 N7 O4 46.8(15)
Ni1 O4 N7 N6 -103.7(12)
N6 O4 N7 O8 -28(3)
Ni1 O4 N7 O8 -131(3)
N6 O4 N7 O6 -51.5(18)
Ni1 O4 N7 O6 -155.2(15)
N6 O4 N7 O7 172.8(19)
Ni1 O4 N7 O7 69.1(14)
C3 N1 C1 C2 160.3(3)
C5 N1 C1 C2 -70.5(4)
Ni1 N1 C1 C2 48.2(4)
C7 N2 C2 C1 166.4(3)
Ni1 N2 C2 C1 30.0(4)
N1 C1 C2 N2 -52.7(5)
C1 N1 C3 C4 -166.4(3)
C5 N1 C3 C4 65.2(4)
Ni1 N1 C3 C4 -52.1(3)
C37 N3 C4 C3 -166.1(3)
Ni1 N3 C4 C3 -26.8(4)
N1 C3 C4 N3 54.2(4)
C1 N1 C5 C6 -68.4(5)
C3 N1 C5 C6 59.4(5)
Ni1 N1 C5 C6 173.9(3)
C67 N4 C6 C5 102.2(5)
N1 C5 C6 N4 -87.1(5)
C2 N2 C7 C12 -45.3(5)
Ni1 N2 C7 C12 86.9(4)
C2 N2 C7 C8 137.2(4)
Ni1 N2 C7 C8 -90.6(4)
C12 C7 C8 C9 -0.2(6)
N2 C7 C8 C9 177.3(4)
C7 C8 C9 C10 1.2(7)
C7 C8 C9 C13 178.3(4)
C8 C9 C10 C11 -1.7(7)
C13 C9 C10 C11 -178.8(4)
C9 C10 C11 C12 1.2(7)
C9 C10 C11 C25 179.6(4)
C8 C7 C12 C11 -0.3(6)
N2 C7 C12 C11 -177.7(4)
C10 C11 C12 C7 -0.2(6)
C25 C11 C12 C7 -178.6(4)
C10 C9 C13 C18 96.2(7)
C8 C9 C13 C18 -80.8(6)
C10 C9 C13 C14 -84.0(6)
C8 C9 C13 C14 98.9(6)
C18 C13 C14 C15 -2.1(9)
C9 C13 C14 C15 178.2(5)
C18 C13 C14 C19 179.0(6)
C9 C13 C14 C19 -0.7(8)
C13 C14 C15 C16 1.5(10)
C19 C14 C15 C16 -179.6(7)
C14 C15 C16 C17 -1.1(12)
C15 C16 C17 C18 1.1(13)
C14 C13 C18 C17 2.1(9)
C9 C13 C18 C17 -178.2(6)
C14 C13 C18 C22 179.5(6)
C9 C13 C18 C22 -0.8(9)
C16 C17 C18 C13 -1.5(11)
C16 C17 C18 C22 -179.0(8)
C15 C14 C19 C20 40.2(8)
C13 C14 C19 C20 -141.0(6)
C15 C14 C19 C21 -83.1(7)
C13 C14 C19 C21 95.6(6)
C13 C18 C22 C23 129.5(7)
C17 C18 C22 C23 -53.3(9)
C13 C18 C22 C24 -107.4(6)
C17 C18 C22 C24 69.8(9)
C10 C11 C25 C30 -74.0(6)
C12 C11 C25 C30 104.4(5)
C10 C11 C25 C26 102.3(5)
C12 C11 C25 C26 -79.3(6)
C30 C25 C26 C27 2.3(7)
C11 C25 C26 C27 -173.8(4)
C30 C25 C26 C31 -177.5(4)
C11 C25 C26 C31 6.3(6)
C25 C26 C27 C28 -1.3(7)
C31 C26 C27 C28 178.5(4)
C26 C27 C28 C29 -0.6(8)
C27 C28 C29 C30 1.7(9)
C26 C25 C30 C29 -1.4(8)
C11 C25 C30 C29 174.8(5)
C26 C25 C30 C34 176.3(5)
C11 C25 C30 C34 -7.5(7)
C28 C29 C30 C25 -0.7(9)
C28 C29 C30 C34 -178.4(5)
C27 C26 C31 C33 53.6(6)
C25 C26 C31 C33 -126.6(5)
C27 C26 C31 C32 -70.4(6)
C25 C26 C31 C32 109.4(5)
C25 C30 C34 C36 128.4(5)
C29 C30 C34 C36 -54.0(7)
C25 C30 C34 C35 -105.8(6)
C29 C30 C34 C35 71.8(7)
C4 N3 C37 C38 -133.2(4)
Ni1 N3 C37 C38 93.5(4)
C4 N3 C37 C42 46.7(5)
Ni1 N3 C37 C42 -86.6(4)
C42 C37 C38 C39 -3.8(6)
N3 C37 C38 C39 176.1(4)
C37 C38 C39 C40 0.0(6)
C37 C38 C39 C43 -175.1(4)
C38 C39 C40 C41 3.4(7)
C43 C39 C40 C41 178.3(4)
C39 C40 C41 C42 -2.8(7)
C39 C40 C41 C55 179.4(5)
C40 C41 C42 C37 -1.1(7)
C55 C41 C42 C37 176.7(5)
C38 C37 C42 C41 4.4(6)
N3 C37 C42 C41 -175.5(4)
C40 C39 C43 C48 -104.0(6)
C38 C39 C43 C48 71.0(5)
C40 C39 C43 C44 78.0(5)
C38 C39 C43 C44 -107.1(5)
C48 C43 C44 C45 -1.2(6)
C39 C43 C44 C45 176.8(4)
C48 C43 C44 C49 -179.8(4)
C39 C43 C44 C49 -1.8(6)
C43 C44 C45 C46 0.3(6)
C49 C44 C45 C46 178.9(4)
C44 C45 C46 C47 0.8(7)
C45 C46 C47 C48 -0.9(7)
C44 C43 C48 C47 1.0(6)
C39 C43 C48 C47 -177.0(4)
C44 C43 C48 C52 -175.8(4)
C39 C43 C48 C52 6.2(6)
C46 C47 C48 C43 0.0(7)
C46 C47 C48 C52 177.0(5)
C45 C44 C49 C51 41.9(6)
C43 C44 C49 C51 -139.5(5)
C45 C44 C49 C50 -85.9(6)
C43 C44 C49 C50 92.7(5)
C43 C48 C52 C54 -130.2(5)
C47 C48 C52 C54 53.0(6)
C43 C48 C52 C53 103.5(5)
C47 C48 C52 C53 -73.3(6)
C40 C41 C55 C56 -81.0(7)
C42 C41 C55 C56 101.2(6)
C40 C41 C55 C60 98.5(6)
C42 C41 C55 C60 -79.3(6)
C60 C55 C56 C57 1.4(8)
C41 C55 C56 C57 -179.0(5)
C60 C55 C56 C61 -175.9(6)
C41 C55 C56 C61 3.7(9)
C55 C56 C57 C58 -1.8(9)
C61 C56 C57 C58 175.6(6)
C56 C57 C58 C59 1.6(11)
C57 C58 C59 C60 -1.0(12)
C56 C55 C60 C59 -0.9(8)
C41 C55 C60 C59 179.6(5)
C56 C55 C60 C64 177.0(6)
C41 C55 C60 C64 -2.5(8)
C58 C59 C60 C55 0.6(10)
C58 C59 C60 C64 -177.3(7)
C57 C56 C61 C63 -75.0(8)
C55 C56 C61 C63 102.2(7)
C57 C56 C61 C62 49.6(9)
C55 C56 C61 C62 -133.2(6)
C55 C60 C64 C65 136.4(5)
C59 C60 C64 C65 -45.7(9)
C55 C60 C64 C66 -97.3(6)
C59 C60 C64 C66 80.6(7)
C6 N4 C67 C72 25.0(6)
C6 N4 C67 C68 -154.9(4)
N4 C67 C68 C69 178.8(3)
C72 C67 C68 C69 -1.1(5)
C67 C68 C69 C70 -0.4(6)
C67 C68 C69 C73 179.4(3)
C68 C69 C70 C71 0.4(5)
C73 C69 C70 C71 -179.4(3)
C69 C70 C71 C72 1.2(5)
C69 C70 C71 C85 -176.9(3)
N4 C67 C72 C71 -177.2(3)
C68 C67 C72 C71 2.7(5)
C70 C71 C72 C67 -2.8(5)
C85 C71 C72 C67 175.4(3)
C68 C69 C73 C74 95.4(5)
C70 C69 C73 C74 -84.8(5)
C68 C69 C73 C78 -83.9(5)
C70 C69 C73 C78 95.9(5)
C78 C73 C74 C75 -0.9(7)
C69 C73 C74 C75 179.8(4)
C78 C73 C74 C79 177.2(4)
C69 C73 C74 C79 -2.1(7)
C73 C74 C75 C76 0.6(8)
C79 C74 C75 C76 -177.6(5)
C74 C75 C76 C77 0.7(8)
C75 C76 C77 C78 -1.6(9)
C76 C77 C78 C73 1.2(8)
C76 C77 C78 C82 -179.2(5)
C74 C73 C78 C77 0.1(7)
C69 C73 C78 C77 179.3(5)
C74 C73 C78 C82 -179.5(5)
C69 C73 C78 C82 -0.2(7)
C75 C74 C79 C80 -66.6(6)
C73 C74 C79 C80 115.3(5)
C75 C74 C79 C81 56.7(6)
C73 C74 C79 C81 -121.4(5)
C77 C78 C82 C83 -64.7(7)
C73 C78 C82 C83 114.9(6)
C77 C78 C82 C84 59.7(7)
C73 C78 C82 C84 -120.8(6)
C72 C71 C85 C90 92.7(5)
C70 C71 C85 C90 -89.2(5)
C72 C71 C85 C86 -84.4(5)
C70 C71 C85 C86 93.7(4)
C90 C85 C86 C87 -0.2(6)
C71 C85 C86 C87 176.9(4)
C90 C85 C86 C91 177.6(4)
C71 C85 C86 C91 -5.3(6)
C85 C86 C87 C88 -0.7(7)
C91 C86 C87 C88 -178.6(4)
C86 C87 C88 C89 0.9(8)
C87 C88 C89 C90 -0.2(8)
C86 C85 C90 C89 0.9(6)
C71 C85 C90 C89 -176.1(4)
C86 C85 C90 C94 -178.4(4)
C71 C85 C90 C94 4.6(6)
C88 C89 C90 C85 -0.7(7)
C88 C89 C90 C94 178.6(4)
C87 C86 C91 C92 78.4(5)
C85 C86 C91 C92 -99.4(5)
C87 C86 C91 C93 -46.5(6)
C85 C86 C91 C93 135.7(4)
C85 C90 C94 C96 -140.8(5)
C89 C90 C94 C96 39.9(6)
C85 C90 C94 C95 95.8(5)
C89 C90 C94 C95 -83.5(6)
